data_7221801
loop_
_publ_author_name
'Vander Hoogerstraete, Tom'
'Brooks, Neil R.'
'Onghena, Bieke'
'Van Meervelt, Luc'
'Binnemans, Koen'

_publ_section_title
;
 Crystal structures of hydrated rare-earth
 bis(trifluoromethylsulfonyl)imide salts
;
_journal_issue 37
_journal_name_full CrystEngComm
_journal_page_first 7142
_journal_paper_doi 10.1039/C5CE01270H
_journal_volume 17
_journal_year 2015
_chemical_absolute_configuration ad
_chemical_formula_moiety 'C6 H6 F18 N3 Nd1 O15 S6'
_chemical_formula_sum 'C6 H6 F18 N3 Nd O15 S6'
_chemical_formula_weight 1038.74
_chemical_name_systematic
;
Triaqua-tris(bis(trifluoromethylsulfonyl)imide-O,O')-neodinium(iii)
;
_chemical_properties_physical Hygroscopic
_space_group_crystal_system cubic
_space_group_IT_number 198
_space_group_name_Hall 'P 2ac 2ab 3'
_space_group_name_H-M_alt 'P 21 3'
_symmetry_space_group_name_Hall 'P 2ac 2ab 3'
_symmetry_space_group_name_H-M 'P 21 3'
_atom_sites_solution_hydrogens geom
_atom_sites_solution_primary direct
_atom_sites_solution_secondary difmap
_audit_creation_date 2015-06-19
_audit_creation_method
;
Olex2 1.2-alpha
(compiled 2015.06.08 svn.r3188 for OlexSys, GUI svn.r5047)
;
_audit_update_record
;
2015-06-26 deposited with the CCDC.
2015-08-13 downloaded from the CCDC.
;
_cell_angle_alpha 90.00
_cell_angle_beta 90.00
_cell_angle_gamma 90.00
_cell_formula_units_Z 8
_cell_length_a 18.4695(2)
_cell_length_b 18.4695(2)
_cell_length_c 18.4695(2)
_cell_measurement_reflns_used 9486
_cell_measurement_temperature 100(2)
_cell_measurement_theta_max 28.8790
_cell_measurement_theta_min 3.1060
_cell_volume 6300.36(12)
_computing_cell_refinement
;
CrysAlisPro, Agilent Technologies,
Version 1.171.37.31 (release 14-01-2014 CrysAlis171 .NET)
(compiled Jan 14 2014,18:38:05)
;
_computing_data_collection
;
CrysAlisPro, Agilent Technologies,
Version 1.171.37.31 (release 14-01-2014 CrysAlis171 .NET)
(compiled Jan 14 2014,18:38:05)
;
_computing_data_reduction
;
CrysAlisPro, Agilent Technologies,
Version 1.171.37.31 (release 14-01-2014 CrysAlis171 .NET)
(compiled Jan 14 2014,18:38:05)
;
_computing_molecular_graphics 'Olex2 (Dolomanov et al., 2009)'
_computing_publication_material 'Olex2 (Dolomanov et al., 2009)'
_computing_structure_refinement 'XL (Sheldrick, 2008)'
_computing_structure_solution 'SHELXS-97 (Sheldrick, 2008)'
_diffrn_ambient_environment N~2~
_diffrn_ambient_temperature 100(2)
_diffrn_detector 'CCD plate'
_diffrn_detector_area_resol_mean 15.9631
_diffrn_detector_type Eos
_diffrn_measured_fraction_theta_full 0.996
_diffrn_measured_fraction_theta_max 0.865
_diffrn_measurement_details
;
  1 omega  -79.50   -5.50   1.0000   10.0000
omega____ theta____ kappa____ phi______ frames
    -      -17.1510  132.0000  -15.0000 74

  2 omega  -79.50  -17.50   1.0000   10.0000
omega____ theta____ kappa____ phi______ frames
    -      -17.1510  132.0000  165.0000 62
;
_diffrn_measurement_device 'four-circle diffractometer'
_diffrn_measurement_device_type 'SuperNova, Single source at offset, Eos'
_diffrn_measurement_method '\w scans'
_diffrn_orient_matrix_UB_11 -0.0291617000
_diffrn_orient_matrix_UB_12 -0.0044835000
_diffrn_orient_matrix_UB_13 0.0246124000
_diffrn_orient_matrix_UB_21 -0.0244500000
_diffrn_orient_matrix_UB_22 -0.0028796000
_diffrn_orient_matrix_UB_23 -0.0294454000
_diffrn_orient_matrix_UB_31 0.0053503000
_diffrn_orient_matrix_UB_32 -0.0380281000
_diffrn_orient_matrix_UB_33 -0.0006341000
_diffrn_radiation_monochromator mirror
_diffrn_radiation_probe x-ray
_diffrn_radiation_type MoK\a
_diffrn_radiation_wavelength 0.71073
_diffrn_reflns_av_R_equivalents 0.0587
_diffrn_reflns_av_unetI/netI 0.0516
_diffrn_reflns_limit_h_max 21
_diffrn_reflns_limit_h_min -21
_diffrn_reflns_limit_k_max 8
_diffrn_reflns_limit_k_min -23
_diffrn_reflns_limit_l_max 15
_diffrn_reflns_limit_l_min -15
_diffrn_reflns_number 17704
_diffrn_reflns_theta_full 26.00
_diffrn_reflns_theta_max 29.05
_diffrn_reflns_theta_min 3.12
_diffrn_source 'SuperNova (Mo) X-ray Source'
_exptl_absorpt_coefficient_mu 2.214
_exptl_absorpt_correction_T_max 1.00000
_exptl_absorpt_correction_T_min 0.57411
_exptl_absorpt_correction_type multi-scan
_exptl_absorpt_process_details
;
CrysAlisPro, Agilent Technologies,
Version 1.171.37.31 (release 14-01-2014 CrysAlis171 .NET)
(compiled Jan 14 2014,18:38:05)
Empirical absorption correction using spherical harmonics,
 implemented in SCALE3 ABSPACK scaling algorithm.
;
_exptl_crystal_colour colourless
_exptl_crystal_colour_primary colourless
_exptl_crystal_density_diffrn 2.190
_exptl_crystal_density_method 'not measured'
_exptl_crystal_description block
_exptl_crystal_F_000 4008
_exptl_crystal_recrystallization_method 'Re-crystallisation from solvent: water'
_exptl_crystal_size_max 0.4
_exptl_crystal_size_mid 0.3
_exptl_crystal_size_min 0.2
_refine_diff_density_max 1.368
_refine_diff_density_min -1.074
_refine_diff_density_rms 0.150
_refine_ls_abs_structure_details 'Flack H D (1983), Acta Cryst. A39, 876-881'
_refine_ls_abs_structure_Flack -0.026(13)
_refine_ls_extinction_method none
_refine_ls_goodness_of_fit_ref 1.077
_refine_ls_hydrogen_treatment refall
_refine_ls_matrix_type full
_refine_ls_number_parameters 311
_refine_ls_number_reflns 4849
_refine_ls_number_restraints 6
_refine_ls_restrained_S_all 1.076
_refine_ls_R_factor_all 0.0497
_refine_ls_R_factor_gt 0.0439
_refine_ls_shift/su_max 0.001
_refine_ls_shift/su_mean 0.000
_refine_ls_structure_factor_coef Fsqd
_refine_ls_weighting_details 'calc w=1/[\s^2^(Fo^2^)+(0.0659P)^2^+1.7225P] where P=(Fo^2^+2Fc^2^)/3'
_refine_ls_weighting_scheme calc
_refine_ls_wR_factor_gt 0.1054
_refine_ls_wR_factor_ref 0.1099
_reflns_number_gt 4451
_reflns_number_total 4849
_reflns_threshold_expression >2sigma(I)
_cod_data_source_file c5ce01270h2.cif
_cod_data_source_block nrb117
_cod_depositor_comments 'Adding full bibliography for 7221799--7221808.cif.'
_cod_original_cell_volume 6300.34(13)
_cod_database_code 7221801
_chemical_oxdiff_formula 'Nd C6 F18 S6 O12 N3 O3 H6'
_reflns_odcompleteness_completeness 99.71
_reflns_odcompleteness_iscentric 1
_reflns_odcompleteness_theta 26.32
_olex2_refinement_description
;
1. Restrained distances
 O17-H17A = O17-H17B
 0.84 with sigma of 0.01
 H17A-H17B
 1.35 with sigma of 0.02
 O1-H1A = O1-H1B
 0.84 with sigma of 0.01
 H1A-H1B
 1.35 with sigma of 0.02
;
_olex2_date_sample_data_collection 2012-12-12
_olex2_submission_special_instructions 'No special instructions were received'

loop_
_space_group_symop_id
_space_group_symop_operation_xyz
1 'x, y, z'
2 '-x+1/2, -y, z+1/2'
3 'x+1/2, -y+1/2, -z'
4 '-x, y+1/2, -z+1/2'
5 'z, x, y'
6 'y, z, x'
7 '-z+1/2, -x, y+1/2'
8 '-y, z+1/2, -x+1/2'
9 'z+1/2, -x+1/2, -y'
10 '-y+1/2, -z, x+1/2'
11 '-z, x+1/2, -y+1/2'
12 'y+1/2, -z+1/2, -x'

loop_
_atom_site_label
_atom_site_type_symbol
_atom_site_fract_x
_atom_site_fract_y
_atom_site_fract_z
_atom_site_U_iso_or_equiv
_atom_site_adp_type
_atom_site_occupancy
_atom_site_calc_flag
_atom_site_site_symmetry_order
_atom_site_refinement_flags_posn
_atom_site_refinement_flags_adp
_atom_site_refinement_flags_occupancy
Nd1 Nd 0.484015(15) 0.984015(15) 0.515985(15) 0.01503(12) Uani 1 d 3 S T P
O1 O 0.4721(3) 1.1020(2) 0.4600(2) 0.0247(9) Uani 1 d 1 D . .
C2 C 0.4142(5) 0.7253(4) 0.4737(4) 0.045(2) Uani 1 d 1 . . .
F3 F 0.4320(5) 0.7419(3) 0.4078(3) 0.101(3) Uani 1 d 1 . . .
F4 F 0.4342(3) 0.6571(2) 0.4882(3) 0.0626(15) Uani 1 d 1 . . .
F5 F 0.3434(3) 0.7310(3) 0.4814(3) 0.0637(15) Uani 1 d 1 . . .
S6 S 0.45652(9) 0.78633(9) 0.53788(9) 0.0293(4) Uani 1 d 1 . . .
O7 O 0.4378(2) 0.8579(2) 0.5126(3) 0.0245(9) Uani 1 d 1 . . .
O8 O 0.4289(4) 0.7644(3) 0.6057(3) 0.0571(17) Uani 1 d 1 . . .
N9 N 0.5379(4) 0.7677(4) 0.5244(7) 0.089(4) Uani 1 d 1 . . .
S10 S 0.60141(9) 0.81871(9) 0.51719(11) 0.0317(4) Uani 1 d 1 . . .
O11 O 0.6436(4) 0.8021(4) 0.4557(4) 0.069(2) Uani 1 d 1 . . .
O12 O 0.5843(2) 0.8939(2) 0.5276(2) 0.0283(10) Uani 1 d 1 . . .
C13 C 0.6595(5) 0.7967(5) 0.5949(5) 0.056(2) Uani 1 d 1 . . .
F14 F 0.6758(3) 0.7272(3) 0.5931(4) 0.0783(19) Uani 1 d 1 . . .
F15 F 0.7186(3) 0.8346(3) 0.5902(4) 0.087(2) Uani 1 d 1 . . .
F16 F 0.6242(5) 0.8100(5) 0.6547(4) 0.120(3) Uani 1 d 1 . . .
Nd2 Nd 0.229748(16) 0.729748(16) 0.770252(16) 0.01698(13) Uani 1 d 3 S T P
O17 O 0.3535(2) 0.7245(2) 0.7279(2) 0.0264(9) Uani 1 d 1 D . .
C18 C 0.3233(4) 0.5516(4) 0.6066(4) 0.0278(13) Uani 1 d 1 . . .
F19 F 0.3082(3) 0.5841(3) 0.5450(2) 0.0449(11) Uani 1 d 1 . . .
F20 F 0.3785(2) 0.5862(2) 0.6385(2) 0.0386(10) Uani 1 d 1 . . .
F21 F 0.3431(2) 0.4841(2) 0.5938(2) 0.0331(9) Uani 1 d 1 . . .
S22 S 0.24296(8) 0.55393(8) 0.66430(8) 0.0204(3) Uani 1 d 1 . . .
O23 O 0.2305(2) 0.6299(2) 0.6772(2) 0.0240(9) Uani 1 d 1 . . .
O24 O 0.1893(2) 0.5160(3) 0.6237(3) 0.0296(10) Uani 1 d 1 . . .
N25 N 0.2703(3) 0.5107(3) 0.7316(3) 0.0251(10) Uani 1 d 1 . . .
S26 S 0.25463(8) 0.53087(7) 0.81195(8) 0.0206(3) Uani 1 d 1 . . .
O27 O 0.2408(2) 0.6070(2) 0.8240(2) 0.0205(8) Uani 1 d 1 . . .
O28 O 0.3049(2) 0.4972(2) 0.8591(2) 0.0278(10) Uani 1 d 1 . . .
C29 C 0.1675(4) 0.4878(4) 0.8305(3) 0.0300(14) Uani 1 d 1 . . .
F30 F 0.1182(2) 0.5108(2) 0.7834(2) 0.0336(9) Uani 1 d 1 . . .
F31 F 0.1456(2) 0.5040(3) 0.8970(2) 0.0447(11) Uani 1 d 1 . . .
F32 F 0.1732(2) 0.4166(2) 0.8247(3) 0.0428(11) Uani 1 d 1 . . .
H17A H 0.383(3) 0.704(5) 0.755(3) 0.07(3) Uiso 1 d 1 D . .
H17B H 0.375(3) 0.734(4) 0.689(2) 0.05(3) Uiso 1 d 1 D . .
H1A H 0.480(5) 1.110(4) 0.4158(14) 0.06(3) Uiso 1 d 1 D . .
H1B H 0.441(4) 1.132(4) 0.474(4) 0.06(3) Uiso 1 d 1 D . .

loop_
_atom_site_aniso_label
_atom_site_aniso_U_11
_atom_site_aniso_U_22
_atom_site_aniso_U_33
_atom_site_aniso_U_23
_atom_site_aniso_U_13
_atom_site_aniso_U_12
Nd1 0.01503(12) 0.01503(12) 0.01503(12) 0.00072(10) 0.00072(10) -0.00072(10)
O1 0.032(3) 0.019(2) 0.023(2) -0.0022(16) 0.0026(17) 0.0060(18)
C2 0.079(6) 0.020(3) 0.037(4) -0.010(3) 0.023(4) -0.017(4)
F3 0.216(8) 0.052(4) 0.035(3) -0.016(3) 0.048(4) -0.047(4)
F4 0.080(4) 0.023(2) 0.085(4) -0.009(2) 0.032(3) -0.010(2)
F5 0.068(4) 0.041(3) 0.082(4) 0.003(3) -0.025(3) -0.022(3)
S6 0.0331(9) 0.0187(8) 0.0362(9) 0.0036(6) 0.0079(6) -0.0012(6)
O7 0.026(2) 0.016(2) 0.031(2) -0.0002(17) 0.0015(18) -0.0022(15)
O8 0.102(5) 0.041(3) 0.029(3) 0.015(2) 0.012(3) -0.010(3)
N9 0.032(4) 0.024(4) 0.212(13) 0.022(6) 0.004(5) -0.003(3)
S10 0.0305(9) 0.0203(8) 0.0443(10) 0.0070(7) 0.0129(7) 0.0066(6)
O11 0.085(5) 0.066(5) 0.056(4) 0.003(3) 0.032(4) 0.038(4)
O12 0.027(2) 0.023(2) 0.035(3) 0.0078(18) 0.0123(19) 0.0077(18)
C13 0.055(6) 0.044(5) 0.068(6) 0.019(4) 0.005(5) 0.025(4)
F14 0.070(4) 0.044(3) 0.121(5) 0.036(3) -0.003(3) 0.025(3)
F15 0.051(4) 0.065(4) 0.144(6) -0.002(4) -0.034(4) 0.021(3)
F16 0.181(9) 0.137(7) 0.042(4) 0.032(4) 0.016(4) 0.083(6)
Nd2 0.01698(13) 0.01698(13) 0.01698(13) -0.00200(11) -0.00200(11) 0.00200(11)
O17 0.019(2) 0.034(3) 0.026(2) 0.001(2) -0.0018(18) 0.0036(18)
C18 0.032(4) 0.026(3) 0.026(3) -0.004(2) 0.000(3) 0.002(3)
F19 0.052(3) 0.055(3) 0.028(2) 0.0122(19) 0.0130(19) 0.013(2)
F20 0.023(2) 0.040(2) 0.053(3) -0.0155(19) 0.0076(17) -0.0061(17)
F21 0.032(2) 0.032(2) 0.035(2) -0.0154(17) 0.0003(16) 0.0075(17)
S22 0.0205(7) 0.0198(7) 0.0210(7) -0.0046(5) -0.0034(5) 0.0017(5)
O23 0.030(2) 0.022(2) 0.020(2) -0.0001(15) -0.0010(17) 0.0139(17)
O24 0.020(2) 0.031(2) 0.038(3) -0.008(2) -0.0101(18) 0.0002(19)
N25 0.030(3) 0.024(3) 0.022(3) 0.001(2) -0.006(2) 0.005(2)
S26 0.0224(7) 0.0170(7) 0.0225(7) -0.0007(5) -0.0052(5) 0.0007(5)
O27 0.030(2) 0.015(2) 0.016(2) -0.0011(14) -0.0022(16) 0.0000(15)
O28 0.030(2) 0.025(3) 0.029(2) 0.0015(17) -0.0096(18) 0.0027(18)
C29 0.040(4) 0.027(3) 0.024(3) 0.002(3) -0.006(3) 0.001(3)
F30 0.0233(19) 0.034(2) 0.043(2) 0.0061(17) -0.0037(16) -0.0026(16)
F31 0.046(3) 0.054(3) 0.034(2) 0.0014(19) 0.0113(19) -0.016(2)
F32 0.043(3) 0.023(2) 0.063(3) 0.0076(19) -0.011(2) -0.0074(17)

loop_
_atom_type_symbol
_atom_type_description
_atom_type_scat_dispersion_real
_atom_type_scat_dispersion_imag
_atom_type_scat_source
C C 0.0033 0.0016 'International Tables Vol C Tables 4.2.6.8 and 6.1.1.4'
H H 0.0000 0.0000 'International Tables Vol C Tables 4.2.6.8 and 6.1.1.4'
F F 0.0171 0.0103 'International Tables Vol C Tables 4.2.6.8 and 6.1.1.4'
N N 0.0061 0.0033 'International Tables Vol C Tables 4.2.6.8 and 6.1.1.4'
Nd Nd -0.1943 3.0179 'International Tables Vol C Tables 4.2.6.8 and 6.1.1.4'
O O 0.0106 0.0060 'International Tables Vol C Tables 4.2.6.8 and 6.1.1.4'
S S 0.1246 0.1234 'International Tables Vol C Tables 4.2.6.8 and 6.1.1.4'

loop_
_geom_angle_atom_site_label_1
_geom_angle_atom_site_label_2
_geom_angle_atom_site_label_3
_geom_angle
_geom_angle_site_symmetry_1
_geom_angle_site_symmetry_3
O1 Nd1 O1 74.69(17) 12_466 11_656
O1 Nd1 O1 74.69(17) 12_466 .
O1 Nd1 O1 74.69(17) 11_656 .
O1 Nd1 O7 143.36(15) 12_466 12_466
O1 Nd1 O7 135.48(14) . 11_656
O1 Nd1 O7 92.27(15) . 12_466
O1 Nd1 O7 135.48(14) 11_656 12_466
O1 Nd1 O7 135.48(14) 12_466 .
O1 Nd1 O7 143.36(15) 11_656 11_656
O1 Nd1 O7 92.27(15) 11_656 .
O1 Nd1 O7 143.36(15) . .
O1 Nd1 O7 92.27(15) 12_466 11_656
O1 Nd1 O12 67.04(15) 12_466 .
O1 Nd1 O12 67.04(15) 11_656 12_466
O1 Nd1 O12 134.65(15) 11_656 11_656
O1 Nd1 O12 72.55(15) 11_656 .
O1 Nd1 O12 72.55(15) . 12_466
O1 Nd1 O12 134.65(15) . .
O1 Nd1 O12 67.04(15) . 11_656
O1 Nd1 O12 134.65(15) 12_466 12_466
O1 Nd1 O12 72.55(15) 12_466 11_656
O7 Nd1 O7 73.07(16) . 12_466
O7 Nd1 O7 73.07(16) . 11_656
O7 Nd1 O7 73.07(16) 12_466 11_656
O7 Nd1 O12 68.44(14) . .
O7 Nd1 O12 70.84(14) 11_656 .
O7 Nd1 O12 70.85(14) 12_466 11_656
O7 Nd1 O12 133.06(14) 12_466 .
O7 Nd1 O12 70.85(14) . 12_466
O7 Nd1 O12 68.44(14) 11_656 11_656
O7 Nd1 O12 68.44(14) 12_466 12_466
O7 Nd1 O12 133.06(14) 11_656 12_466
O7 Nd1 O12 133.06(14) . 11_656
O12 Nd1 O12 119.996(3) . 11_656
O12 Nd1 O12 119.997(2) . 12_466
O12 Nd1 O12 119.997(2) 12_466 11_656
F3 C2 F4 109.8(7) . .
F3 C2 F5 109.5(9) . .
F3 C2 S6 110.9(5) . .
F4 C2 S6 109.6(6) . .
F5 C2 F4 109.1(6) . .
F5 C2 S6 107.9(5) . .
O7 S6 C2 104.7(4) . .
O7 S6 N9 112.4(4) . .
O8 S6 C2 104.2(4) . .
O8 S6 O7 117.5(3) . .
O8 S6 N9 115.3(6) . .
N9 S6 C2 100.0(5) . .
S6 O7 Nd1 140.2(3) . .
S10 N9 S6 128.7(5) . .
N9 S10 C13 104.3(6) . .
O11 S10 N9 111.3(6) . .
O11 S10 O12 116.1(4) . .
O11 S10 C13 105.0(4) . .
O12 S10 N9 114.9(4) . .
O12 S10 C13 103.7(4) . .
S10 O12 Nd1 142.6(3) . .
F14 C13 S10 109.2(7) . .
F15 C13 S10 108.6(6) . .
F15 C13 F14 109.3(7) . .
F15 C13 F16 112.0(10) . .
F16 C13 S10 109.2(7) . .
F16 C13 F14 108.6(8) . .
O17 Nd2 O17 75.20(17) . 11_656
O17 Nd2 O17 75.20(17) . 12_466
O17 Nd2 O17 75.20(17) 11_656 12_466
O17 Nd2 O23 135.82(15) 11_656 .
O17 Nd2 O23 135.82(15) 12_466 11_656
O17 Nd2 O23 75.21(15) 11_656 11_656
O17 Nd2 O23 65.98(14) 12_466 .
O17 Nd2 O23 65.98(14) 11_656 12_466
O17 Nd2 O23 65.98(14) . 11_656
O17 Nd2 O23 75.21(15) 12_466 12_466
O17 Nd2 O23 75.21(15) . .
O17 Nd2 O23 135.82(15) . 12_466
O17 Nd2 O27 132.60(14) 12_466 .
O17 Nd2 O27 132.60(14) . 11_656
O17 Nd2 O27 145.11(14) 12_466 11_656
O17 Nd2 O27 145.11(14) . 12_466
O17 Nd2 O27 90.87(14) 11_656 11_656
O17 Nd2 O27 132.60(14) 11_656 12_466
O17 Nd2 O27 90.87(14) . .
O17 Nd2 O27 90.87(15) 12_466 12_466
O17 Nd2 O27 145.11(14) 11_656 .
O23 Nd2 O23 119.934(9) 11_656 12_466
O23 Nd2 O23 119.935(9) . 12_466
O23 Nd2 O23 119.933(9) . 11_656
O27 Nd2 O23 69.91(14) 11_656 12_466
O27 Nd2 O23 133.21(14) . 12_466
O27 Nd2 O23 66.67(13) 12_466 12_466
O27 Nd2 O23 66.67(13) 11_656 11_656
O27 Nd2 O23 66.67(13) . .
O27 Nd2 O23 69.90(14) . 11_656
O27 Nd2 O23 69.91(14) 12_466 .
O27 Nd2 O23 133.21(14) 11_656 .
O27 Nd2 O23 133.21(14) 12_466 11_656
O27 Nd2 O27 75.11(15) 12_466 .
O27 Nd2 O27 75.11(15) 11_656 .
O27 Nd2 O27 75.11(15) 12_466 11_656
F19 C18 F20 108.8(6) . .
F19 C18 F21 109.6(5) . .
F19 C18 S22 108.7(5) . .
F20 C18 S22 110.4(4) . .
F21 C18 F20 108.5(5) . .
F21 C18 S22 110.6(5) . .
O23 S22 C18 104.5(3) . .
O23 S22 N25 114.7(3) . .
O24 S22 C18 104.2(3) . .
O24 S22 O23 117.0(3) . .
O24 S22 N25 113.1(3) . .
N25 S22 C18 101.0(3) . .
S22 O23 Nd2 145.7(2) . .
S26 N25 S22 125.2(3) . .
N25 S26 C29 103.8(3) . .
O27 S26 N25 114.3(3) . .
O27 S26 C29 103.8(3) . .
O28 S26 N25 111.1(3) . .
O28 S26 O27 116.6(3) . .
O28 S26 C29 105.7(3) . .
S26 O27 Nd2 147.2(2) . .
F30 C29 S26 110.0(4) . .
F31 C29 S26 110.1(5) . .
F31 C29 F30 109.0(6) . .
F32 C29 S26 110.3(5) . .
F32 C29 F30 108.6(5) . .
F32 C29 F31 108.8(6) . .

loop_
_geom_bond_atom_site_label_1
_geom_bond_atom_site_label_2
_geom_bond_distance
_geom_bond_site_symmetry_2
Nd1 O1 2.421(4) 12_466
Nd1 O1 2.421(4) 11_656
Nd1 O1 2.421(4) .
Nd1 O7 2.482(4) .
Nd1 O7 2.482(4) 11_656
Nd1 O7 2.482(4) 12_466
Nd1 O12 2.499(4) .
Nd1 O12 2.499(4) 11_656
Nd1 O12 2.499(4) 12_466
C2 F3 1.297(9) .
C2 F4 1.341(10) .
C2 F5 1.320(11) .
C2 S6 1.813(8) .
S6 O7 1.444(4) .
S6 O8 1.412(5) .
S6 N9 1.562(8) .
N9 S10 1.509(7) .
S10 O11 1.411(6) .
S10 O12 1.438(5) .
S10 C13 1.838(10) .
C13 F14 1.320(10) .
C13 F15 1.299(11) .
C13 F16 1.306(11) .
Nd2 O17 2.417(4) 11_656
Nd2 O17 2.417(4) .
Nd2 O17 2.417(4) 12_466
Nd2 O23 2.521(4) 12_466
Nd2 O23 2.521(4) 11_656
Nd2 O23 2.521(4) .
Nd2 O27 2.483(4) 11_656
Nd2 O27 2.483(4) 12_466
Nd2 O27 2.483(4) .
C18 F19 1.316(8) .
C18 F20 1.340(7) .
C18 F21 1.320(7) .
C18 S22 1.828(7) .
S22 O23 1.441(4) .
S22 O24 1.426(4) .
S22 N25 1.560(5) .
N25 S26 1.557(5) .
S26 O27 1.447(4) .
S26 O28 1.416(4) .
S26 C29 1.828(7) .
C29 F30 1.328(7) .
C29 F31 1.327(8) .
C29 F32 1.325(8) .

loop_
_geom_hbond_atom_site_label_D
_geom_hbond_atom_site_label_H
_geom_hbond_atom_site_label_A
_geom_hbond_distance_DH
_geom_hbond_distance_HA
_geom_hbond_distance_DA
_geom_hbond_angle_DHA
_geom_hbond_site_symmetry_A
O17 H17A O11 0.840(10) 1.94(2) 2.771(7) 169(9) 5
O17 H17B O8 0.837(10) 1.918(16) 2.752(7) 174(9) .
O1 H1A O24 0.842(10) 1.959(18) 2.795(6) 172(9) 8_655
O1 H1B O28 0.838(10) 1.985(16) 2.819(6) 173(9) 9_466
